data_1520249
loop_
_publ_author_name
'Huth, Susanne L.'
'Threlfall, Terry L.'
'Hursthouse, Michael B.'

_publ_section_title
;
 N-(4-aminophenyl)acetamide
;
_journal_name_full 'Crystal Structure Report Archive'
_journal_page_first 546
_journal_year 2008
_chemical_formula_moiety 'C8 H10 N2 O'
_chemical_formula_sum 'C8 H10 N2 O'
_chemical_formula_weight 150.18
_chemical_name_systematic
;
 N-(4-aminophenyl)acetamide
;
_space_group_IT_number 61
_symmetry_cell_setting orthorhombic
_symmetry_space_group_name_Hall '-P 2ac 2ab'
_symmetry_space_group_name_H-M 'P b c a'
_atom_sites_solution_hydrogens geom
_atom_sites_solution_primary direct
_atom_sites_solution_secondary difmap
_cell_angle_alpha 90.00
_cell_angle_beta 90.00
_cell_angle_gamma 90.00
_cell_formula_units_Z 8
_cell_length_a 11.9225(7)
_cell_length_b 7.2026(2)
_cell_length_c 17.4291(10)
_cell_measurement_reflns_used 4416
_cell_measurement_temperature 120(2)
_cell_measurement_theta_max 27.48
_cell_measurement_theta_min 2.91
_cell_volume 1496.69(13)
_computing_cell_refinement 'DENZO (Otwinowski & Minor, 1997) & COLLECT (Hooft, R.W.W., 1998)'
_computing_data_collection 'COLLECT (Hooft, R.W.W., 1998)'
_computing_data_reduction 'DENZO (Otwinowski & Minor, 1997) & COLLECT (Hooft, R.W.W., 1998)'
_computing_structure_refinement 'SHELXL-97 (Sheldrick, 1997)'
_computing_structure_solution 'SHELXS-97 (Sheldrick, 1997)'
_diffrn_ambient_temperature 120(2)
_diffrn_detector_area_resol_mean 9.091
_diffrn_measured_fraction_theta_full 0.996
_diffrn_measured_fraction_theta_max 0.996
_diffrn_measurement_device_type 'Bruker-Nonius Roper CCD camera on \k-goniostat'
_diffrn_measurement_method '\f & \w scans'
_diffrn_radiation_monochromator graphite
_diffrn_radiation_source 'Bruker-Nonius FR591 rotating anode'
_diffrn_radiation_type MoK\a
_diffrn_radiation_wavelength 0.71073
_diffrn_reflns_av_R_equivalents 0.0834
_diffrn_reflns_av_sigmaI/netI 0.0690
_diffrn_reflns_limit_h_max 15
_diffrn_reflns_limit_h_min -13
_diffrn_reflns_limit_k_max 8
_diffrn_reflns_limit_k_min -9
_diffrn_reflns_limit_l_max 20
_diffrn_reflns_limit_l_min -22
_diffrn_reflns_number 10018
_diffrn_reflns_theta_full 27.50
_diffrn_reflns_theta_max 27.50
_diffrn_reflns_theta_min 4.05
_exptl_absorpt_coefficient_mu 0.091
_exptl_absorpt_correction_T_max 0.9928
_exptl_absorpt_correction_T_min 0.9892
_exptl_absorpt_correction_type multi-scan
_exptl_absorpt_process_details 'SADABS 2007/2 (Sheldrick, G.M., 2007)'
_exptl_crystal_colour colourless
_exptl_crystal_density_diffrn 1.333
_exptl_crystal_density_method 'not measured'
_exptl_crystal_description 'cut lath'
_exptl_crystal_F_000 640
_exptl_crystal_size_max 0.12
_exptl_crystal_size_mid 0.08
_exptl_crystal_size_min 0.08
_refine_diff_density_max 0.238
_refine_diff_density_min -0.193
_refine_diff_density_rms 0.052
_refine_ls_extinction_coef 0.017(3)
_refine_ls_extinction_expression Fc^*^=kFc[1+0.001xFc^2^\l^3^/sin(2\q)]^-1/4^
_refine_ls_extinction_method SHELXL
_refine_ls_goodness_of_fit_ref 1.035
_refine_ls_hydrogen_treatment mixed
_refine_ls_matrix_type full
_refine_ls_number_parameters 110
_refine_ls_number_reflns 1716
_refine_ls_number_restraints 2
_refine_ls_restrained_S_all 1.034
_refine_ls_R_factor_all 0.0871
_refine_ls_R_factor_gt 0.0512
_refine_ls_shift/su_max 0.000
_refine_ls_shift/su_mean 0.000
_refine_ls_structure_factor_coef Fsqd
_refine_ls_weighting_details 'calc w=1/[\s^2^(Fo^2^)+(0.0462P)^2^+0.4506P] where P=(Fo^2^+2Fc^2^)/3'
_refine_ls_weighting_scheme calc
_refine_ls_wR_factor_gt 0.1061
_refine_ls_wR_factor_ref 0.1223
_reflns_number_gt 1195
_reflns_number_total 1716
_reflns_threshold_expression >2sigma(I)
_cod_data_source_file eCrystal-546.cif
_cod_data_source_block 2008lsh010
_cod_depositor_comments
;
Citation :
Huth, Susanne L. and Threlfall, Terry L. and 
Hursthouse, Michael B. (2008) 
University of Southampton, Crystal Structure Report Archive. 
(doi:10.5258/ecrystals/546)

More at:
http://ecrystals.chem.soton.ac.uk/546/

The following automatic conversions were performed:

'_symmetry_cell_setting' value 'Orthorhombic' changed to
'orthorhombic' according to the built-in table from CIF Core
dictionary named 'cif_core.dic' version 2.4.1 from 2010-06-29.

Automatic conversion script
Id: cif_fix_values 3392 2015-05-12 13:50:21Z andrius 
;
_cod_database_code 1520249

loop_
_symmetry_equiv_pos_as_xyz
'x, y, z'
'-x+1/2, -y, z+1/2'
'-x, y+1/2, -z+1/2'
'x+1/2, -y+1/2, -z'
'-x, -y, -z'
'x-1/2, y, -z-1/2'
'x, -y-1/2, z-1/2'
'-x-1/2, y-1/2, z'

loop_
_atom_site_label
_atom_site_type_symbol
_atom_site_fract_x
_atom_site_fract_y
_atom_site_fract_z
_atom_site_U_iso_or_equiv
_atom_site_adp_type
_atom_site_occupancy
_atom_site_symmetry_multiplicity
_atom_site_calc_flag
_atom_site_refinement_flags
_atom_site_disorder_assembly
_atom_site_disorder_group
C1 C 0.69407(15) 0.2581(2) 0.67279(10) 0.0201(4) Uani 1 1 d . . .
C2 C 0.58829(15) 0.3393(2) 0.66568(10) 0.0217(4) Uani 1 1 d . . .
H2 H 0.5594 0.3680 0.6163 0.026 Uiso 1 1 calc R . .
C3 C 0.52530(15) 0.3781(2) 0.73054(10) 0.0214(4) Uani 1 1 d . . .
H3 H 0.4532 0.4326 0.7251 0.026 Uiso 1 1 calc R . .
C4 C 0.56615(15) 0.3385(2) 0.80384(10) 0.0204(4) Uani 1 1 d . . .
C5 C 0.67050(15) 0.2526(2) 0.81007(10) 0.0215(4) Uani 1 1 d . . .
H5 H 0.6988 0.2208 0.8593 0.026 Uiso 1 1 calc R . .
C6 C 0.73353(15) 0.2129(2) 0.74526(10) 0.0207(4) Uani 1 1 d . . .
H6 H 0.8045 0.1542 0.7506 0.025 Uiso 1 1 calc R . .
C7 C 0.73863(16) 0.1773(2) 0.53742(10) 0.0234(4) Uani 1 1 d . . .
C8 C 0.83731(17) 0.1569(3) 0.48363(11) 0.0298(5) Uani 1 1 d . . .
H8A H 0.8188 0.0670 0.4434 0.045 Uiso 1 1 calc R . .
H8B H 0.9028 0.1132 0.5124 0.045 Uiso 1 1 calc R . .
H8C H 0.8543 0.2774 0.4602 0.045 Uiso 1 1 calc R . .
N1 N 0.76689(12) 0.2275(2) 0.60925(8) 0.0221(4) Uani 1 1 d . . .
H1 H 0.8390 0.2432 0.6180 0.027 Uiso 1 1 calc R . .
N2 N 0.50108(14) 0.3758(2) 0.86978(9) 0.0249(4) Uani 1 1 d D . .
O1 O 0.64092(11) 0.15143(19) 0.51635(8) 0.0322(4) Uani 1 1 d . . .
H2BN H 0.4626(17) 0.482(2) 0.8668(12) 0.040(7) Uiso 1 1 d D . .
H2AN H 0.5443(18) 0.375(3) 0.9125(10) 0.043(7) Uiso 1 1 d D . .

loop_
_atom_site_aniso_label
_atom_site_aniso_U_11
_atom_site_aniso_U_22
_atom_site_aniso_U_33
_atom_site_aniso_U_23
_atom_site_aniso_U_13
_atom_site_aniso_U_12
C1 0.0176(9) 0.0208(9) 0.0219(10) -0.0005(7) 0.0011(7) -0.0025(7)
C2 0.0205(10) 0.0214(9) 0.0233(9) 0.0038(7) -0.0038(8) -0.0032(7)
C3 0.0149(9) 0.0220(9) 0.0274(10) 0.0020(7) -0.0012(8) -0.0011(7)
C4 0.0175(10) 0.0190(9) 0.0248(10) 0.0009(7) 0.0007(7) -0.0031(6)
C5 0.0195(10) 0.0218(9) 0.0231(9) 0.0031(7) -0.0024(7) -0.0020(7)
C6 0.0162(9) 0.0205(9) 0.0253(10) -0.0005(7) -0.0031(7) 0.0004(7)
C7 0.0238(10) 0.0219(9) 0.0244(10) 0.0018(7) -0.0008(8) -0.0002(7)
C8 0.0294(12) 0.0357(11) 0.0244(10) -0.0012(8) 0.0005(9) 0.0037(8)
N1 0.0172(8) 0.0279(8) 0.0213(8) -0.0011(6) -0.0020(6) -0.0009(6)
N2 0.0200(9) 0.0300(9) 0.0247(9) -0.0009(6) 0.0015(7) 0.0025(6)
O1 0.0266(8) 0.0431(9) 0.0269(8) -0.0036(6) -0.0049(6) -0.0044(6)

loop_
_atom_type_symbol
_atom_type_description
_atom_type_scat_dispersion_real
_atom_type_scat_dispersion_imag
_atom_type_scat_source
C C 0.0033 0.0016 'International Tables Vol C Tables 4.2.6.8 and 6.1.1.4'
H H 0.0000 0.0000 'International Tables Vol C Tables 4.2.6.8 and 6.1.1.4'
N N 0.0061 0.0033 'International Tables Vol C Tables 4.2.6.8 and 6.1.1.4'
O O 0.0106 0.0060 'International Tables Vol C Tables 4.2.6.8 and 6.1.1.4'

loop_
_geom_angle_atom_site_label_1
_geom_angle_atom_site_label_2
_geom_angle_atom_site_label_3
_geom_angle
_geom_angle_site_symmetry_1
_geom_angle_site_symmetry_3
C6 C1 C2 119.07(16) . .
C6 C1 N1 117.72(16) . .
C2 C1 N1 123.14(15) . .
C3 C2 C1 120.13(16) . .
C3 C2 H2 119.9 . .
C1 C2 H2 119.9 . .
C2 C3 C4 121.05(17) . .
C2 C3 H3 119.5 . .
C4 C3 H3 119.5 . .
C5 C4 C3 118.25(16) . .
C5 C4 N2 120.76(16) . .
C3 C4 N2 120.91(17) . .
C6 C5 C4 120.79(16) . .
C6 C5 H5 119.6 . .
C4 C5 H5 119.6 . .
C5 C6 C1 120.66(17) . .
C5 C6 H6 119.7 . .
C1 C6 H6 119.7 . .
O1 C7 N1 123.57(17) . .
O1 C7 C8 122.34(17) . .
N1 C7 C8 114.10(16) . .
C7 C8 H8A 109.5 . .
C7 C8 H8B 109.5 . .
H8A C8 H8B 109.5 . .
C7 C8 H8C 109.5 . .
H8A C8 H8C 109.5 . .
H8B C8 H8C 109.5 . .
C7 N1 C1 127.75(15) . .
C7 N1 H1 116.1 . .
C1 N1 H1 116.1 . .
C4 N2 H2BN 113.4(14) . .
C4 N2 H2AN 110.8(15) . .
H2BN N2 H2AN 110(2) . .

loop_
_geom_bond_atom_site_label_1
_geom_bond_atom_site_label_2
_geom_bond_distance
_geom_bond_site_symmetry_2
C1 C6 1.387(2) .
C1 C2 1.396(3) .
C1 N1 1.424(2) .
C2 C3 1.386(2) .
C2 H2 0.9500 .
C3 C4 1.397(2) .
C3 H3 0.9500 .
C4 C5 1.394(3) .
C4 N2 1.413(2) .
C5 C6 1.386(2) .
C5 H5 0.9500 .
C6 H6 0.9500 .
C7 O1 1.236(2) .
C7 N1 1.346(2) .
C7 C8 1.512(3) .
C8 H8A 0.9800 .
C8 H8B 0.9800 .
C8 H8C 0.9800 .
N1 H1 0.8800 .
N2 H2BN 0.895(15) .
N2 H2AN 0.906(16) .

loop_
_geom_hbond_atom_site_label_D
_geom_hbond_atom_site_label_H
_geom_hbond_atom_site_label_A
_geom_hbond_distance_DH
_geom_hbond_distance_HA
_geom_hbond_distance_DA
_geom_hbond_angle_DHA
_geom_hbond_site_symmetry_A
N1 H1 N2 0.88 2.17 3.012(2) 160.9 6_657
N2 H2AN O1 0.906(16) 2.153(16) 3.057(2) 175(2) 7_566
